data_7718335
loop_
_publ_author_name
'Malik, Suvamoy'
'Brand&#xe3;o, Paula'
'Benmansour, Samia'
'G&#xf3;mez-Garc&#xed;a, Carlos J'
'Saha, Amrita'

_publ_section_title
;
 Modulation of the spin crossover behaviour in four manganese(III)
 complexes through cation-anion interactions.
;
_journal_issue 16
_journal_name_full 'Dalton transactions (Cambridge, England : 2003)'
_journal_page_first 6645
_journal_page_last 6652
_journal_paper_doi 10.1039/d5dt00238a
_journal_volume 54
_journal_year 2025
_chemical_formula_moiety 'I, C30 H40 Mn N4 O4'
_chemical_formula_sum 'C30 H40 I Mn N4 O4'
_chemical_formula_weight 702.50
_space_group_crystal_system orthorhombic
_space_group_IT_number 45
_space_group_name_Hall 'I 2 -2c'
_space_group_name_H-M_alt 'I b a 2'
_atom_sites_solution_hydrogens mixed
_audit_creation_date 2024-09-28
_audit_creation_method
;
Olex2 1.5-alpha
(compiled 2024.02.16 svn.r378c4104 for OlexSys, GUI svn.r6928)
;
_audit_update_record
;
2025-01-17 deposited with the CCDC.	2025-03-17 downloaded from the CCDC.
;
_cell_angle_alpha 90
_cell_angle_beta 90
_cell_angle_gamma 90
_cell_formula_units_Z 4
_cell_length_a 8.21350(17)
_cell_length_b 20.3035(4)
_cell_length_c 18.3993(4)
_cell_measurement_reflns_used 464
_cell_measurement_temperature 100.15
_cell_measurement_theta_max 27.104
_cell_measurement_theta_min 1.872
_cell_volume 3068.32(11)
_computing_molecular_graphics 'Olex2 1.5-alpha (Dolomanov et al., 2009)'
_computing_publication_material 'Olex2 1.5-alpha (Dolomanov et al., 2009)'
_computing_structure_refinement 'SHELXL 2018/3 (Sheldrick, 2015)'
_computing_structure_solution 'SHELXT 2014/4 (Sheldrick, 2014)'
_diffrn_ambient_temperature 100.15
_diffrn_measured_fraction_theta_full 1.000
_diffrn_measured_fraction_theta_max 0.950
_diffrn_measurement_device_type CCD
_diffrn_measurement_method 'omega and phi scans'
_diffrn_radiation_type MoK\a
_diffrn_radiation_wavelength 0.71073
_diffrn_reflns_av_R_equivalents 0.0174
_diffrn_reflns_av_unetI/netI 0.0148
_diffrn_reflns_Laue_measured_fraction_full 1.000
_diffrn_reflns_Laue_measured_fraction_max 0.950
_diffrn_reflns_limit_h_max 10
_diffrn_reflns_limit_h_min -10
_diffrn_reflns_limit_k_max 26
_diffrn_reflns_limit_k_min -26
_diffrn_reflns_limit_l_max 23
_diffrn_reflns_limit_l_min -24
_diffrn_reflns_number 15471
_diffrn_reflns_point_group_measured_fraction_full 0.968
_diffrn_reflns_point_group_measured_fraction_max 0.895
_diffrn_reflns_theta_full 25.242
_diffrn_reflns_theta_max 28.113
_diffrn_reflns_theta_min 2.006
_diffrn_source 'fine-focus sealed tube'
_exptl_absorpt_coefficient_mu 1.477
_exptl_absorpt_correction_type multi-scan
_exptl_absorpt_process_details sadabs
_exptl_crystal_colour BROWN
_exptl_crystal_density_diffrn 1.521
_exptl_crystal_description BLOCK
_exptl_crystal_F_000 1432
_exptl_crystal_size_max 0.22
_exptl_crystal_size_mid 0.16
_exptl_crystal_size_min 0.04
_exptl_transmission_factor_max 0.998
_exptl_transmission_factor_min 0.992
_refine_diff_density_max 0.514
_refine_diff_density_min -0.548
_refine_diff_density_rms 0.061
_refine_ls_abs_structure_details
;
 Flack x determined using 1432 quotients [(I+)-(I-)]/[(I+)+(I-)]
 (Parsons, Flack and Wagner, Acta Cryst. B69 (2013) 249-259).
;
_refine_ls_abs_structure_Flack -0.023(8)
_refine_ls_extinction_method none
_refine_ls_goodness_of_fit_ref 1.112
_refine_ls_hydrogen_treatment mixed
_refine_ls_matrix_type full
_refine_ls_number_parameters 187
_refine_ls_number_reflns 3358
_refine_ls_number_restraints 2
_refine_ls_restrained_S_all 1.112
_refine_ls_R_factor_all 0.0213
_refine_ls_R_factor_gt 0.0207
_refine_ls_shift/su_max 0.000
_refine_ls_shift/su_mean 0.000
_refine_ls_structure_factor_coef Fsqd
_refine_ls_weighting_details 'w=1/[\s^2^(Fo^2^)+(0.0356P)^2^+2.3080P] where P=(Fo^2^+2Fc^2^)/3'
_refine_ls_weighting_scheme calc
_refine_ls_wR_factor_gt 0.0613
_refine_ls_wR_factor_ref 0.0617
_reflns_Friedel_coverage 0.823
_reflns_Friedel_fraction_full 0.934
_reflns_Friedel_fraction_max 0.836
_reflns_number_gt 3270
_reflns_number_total 3358
_reflns_threshold_expression 'I > 2\s(I)'
_cod_data_source_file d5dt00238a2.cif
_cod_data_source_block complex3_100
_cod_depositor_comments 'Adding full bibliography for 7718333--7718340.cif.'
_cod_database_code 7718335
_shelx_shelxl_version_number 2018/3
_shelx_space_group_comment
;
The symmetry employed for this shelxl refinement is uniquely defined
by the following loop, which should always be used as a source of
symmetry information in preference to the above space-group names.
They are only intended as comments.
;
_shelx_estimated_absorpt_t_max 0.943
_shelx_estimated_absorpt_t_min 0.737
_olex2_refinement_description
;
1. Fixed Uiso
 At 1.2 times of:
  All C(H) groups, All C(H,H) groups
 At 1.5 times of:
  All C(H,H,H) groups
2. Restrained distances
 N2-H2
 0.9 with sigma of 0.02
3.a Secondary CH2 refined with riding coordinates:
 C8(H8A,H8B), C12(H12A,H12B), C13(H13A,H13B), C14(H14A,H14B), C15(H15A,H15B)
3.b Aromatic/amide H refined with riding coordinates:
 C3(H3), C5(H5), C9(H9), C11(H11)
3.c X=CH2 refined with riding coordinates:
 C10(H10A,H10B)
3.d Idealised Me refined as rotating group:
 C7(H7A,H7B,H7C)
;
_olex2_submission_special_instructions 'No special instructions were received'

loop_
_space_group_symop_operation_xyz
'x, y, z'
'-x, -y, z'
'-x, y, z+1/2'
'x, -y, z+1/2'
'x+1/2, y+1/2, z+1/2'
'-x+1/2, -y+1/2, z+1/2'
'-x+1/2, y+1/2, z+1'
'x+1/2, -y+1/2, z+1'

loop_
_atom_site_label
_atom_site_type_symbol
_atom_site_fract_x
_atom_site_fract_y
_atom_site_fract_z
_atom_site_U_iso_or_equiv
_atom_site_adp_type
_atom_site_occupancy
_atom_site_site_symmetry_order
_atom_site_calc_flag
_atom_site_refinement_flags_posn
_atom_site_refinement_flags_adp
_atom_site_refinement_flags_occupancy
_atom_site_disorder_assembly
_atom_site_disorder_group
I1 I -0.500000 -0.500000 -0.49399(2) 0.02705(10) Uani 1 2 d S T P . .
Mn1 Mn 0.000000 -0.500000 -0.33988(4) 0.01269(15) Uani 1 2 d S T P . .
O1 O -0.1405(3) -0.57291(9) -0.34448(12) 0.0155(4) Uani 1 1 d . . . . .
O2 O -0.2271(3) -0.70191(9) -0.35385(13) 0.0202(4) Uani 1 1 d . . . . .
N1 N -0.1481(3) -0.45899(11) -0.26747(14) 0.0156(5) Uani 1 1 d . . . . .
N2 N -0.1233(3) -0.45391(11) -0.42115(14) 0.0180(5) Uani 1 1 d D . . . .
C1 C -0.2254(3) -0.59776(12) -0.29078(16) 0.0147(5) Uani 1 1 d . . . . .
C2 C -0.2765(4) -0.66454(13) -0.29471(16) 0.0171(5) Uani 1 1 d . . . . .
C3 C -0.3697(4) -0.69275(13) -0.24118(19) 0.0209(6) Uani 1 1 d . . . . .
H3 H -0.401746 -0.737512 -0.245721 0.025 Uiso 1 1 calc R U . . .
C4 C -0.4187(4) -0.65651(14) -0.17957(17) 0.0223(6) Uani 1 1 d . . . . .
C5 C -0.3696(4) -0.59186(14) -0.17435(16) 0.0202(6) Uani 1 1 d . . . . .
H5 H -0.401659 -0.566736 -0.133222 0.024 Uiso 1 1 calc R U . . .
C6 C -0.2725(4) -0.56178(13) -0.22866(15) 0.0160(6) Uani 1 1 d . . . . .
C7 C -0.3269(5) -0.69178(17) -0.41660(18) 0.0302(7) Uani 1 1 d . . . . .
H7A H -0.436360 -0.709080 -0.407319 0.045 Uiso 1 1 calc R U . . .
H7B H -0.279092 -0.714776 -0.458280 0.045 Uiso 1 1 calc R U . . .
H7C H -0.333683 -0.644556 -0.427183 0.045 Uiso 1 1 calc R U . . .
C8 C -0.5270(4) -0.68874(19) -0.1226(2) 0.0281(8) Uani 1 1 d . . . . .
H8A H -0.558874 -0.655510 -0.085878 0.034 Uiso 1 1 calc R U . . .
H8B H -0.627417 -0.705255 -0.146120 0.034 Uiso 1 1 calc R U . . .
C9 C -0.4418(5) -0.74453(19) -0.08581(19) 0.0291(7) Uani 1 1 d . . . . .
H9 H -0.352781 -0.734403 -0.054804 0.035 Uiso 1 1 calc R U . . .
C10 C -0.4827(5) -0.8073(2) -0.0937(3) 0.0356(10) Uani 1 1 d . . . . .
H10A H -0.571150 -0.819102 -0.124345 0.043 Uiso 1 1 calc R U . . .
H10B H -0.423471 -0.840570 -0.068753 0.043 Uiso 1 1 calc R U . . .
C11 C -0.2453(4) -0.49132(14) -0.22585(17) 0.0178(7) Uani 1 1 d . . . . .
H11 H -0.304136 -0.467004 -0.190395 0.021 Uiso 1 1 calc R U . . .
C12 C -0.1717(4) -0.38695(13) -0.27152(18) 0.0198(6) Uani 1 1 d . . . . .
H12A H -0.064933 -0.364368 -0.270653 0.024 Uiso 1 1 calc R U . . .
H12B H -0.236030 -0.371644 -0.229255 0.024 Uiso 1 1 calc R U . . .
C13 C -0.2620(4) -0.37058(14) -0.3423(2) 0.0232(6) Uani 1 1 d . . . . .
H13A H -0.363004 -0.397095 -0.344334 0.028 Uiso 1 1 calc R U . . .
H13B H -0.294057 -0.323588 -0.341142 0.028 Uiso 1 1 calc R U . . .
C14 C -0.1646(4) -0.38306(13) -0.41130(18) 0.0226(6) Uani 1 1 d . . . . .
H14A H -0.228389 -0.367785 -0.453725 0.027 Uiso 1 1 calc R U . . .
H14B H -0.062739 -0.357035 -0.409501 0.027 Uiso 1 1 calc R U . . .
C15 C -0.0297(4) -0.46476(15) -0.4888(2) 0.0234(7) Uani 1 1 d . . . . .
H15A H 0.064050 -0.434144 -0.490918 0.028 Uiso 1 1 calc R U . . .
H15B H -0.099666 -0.456683 -0.531681 0.028 Uiso 1 1 calc R U . . .
H2 H -0.215(4) -0.474(2) -0.426(3) 0.042(12) Uiso 1 1 d D . . . .

loop_
_atom_site_aniso_label
_atom_site_aniso_U_11
_atom_site_aniso_U_22
_atom_site_aniso_U_33
_atom_site_aniso_U_23
_atom_site_aniso_U_13
_atom_site_aniso_U_12
I1 0.02789(16) 0.03675(18) 0.01651(14) 0.000 0.000 -0.01547(10)
Mn1 0.0190(4) 0.0064(3) 0.0127(3) 0.000 0.000 -0.00275(18)
O1 0.0213(10) 0.0112(8) 0.0141(8) 0.0001(7) 0.0037(8) -0.0027(7)
O2 0.0291(11) 0.0103(8) 0.0213(10) -0.0035(7) 0.0093(10) -0.0019(8)
N1 0.0211(12) 0.0090(9) 0.0168(10) -0.0039(9) -0.0023(10) 0.0013(9)
N2 0.0244(13) 0.0120(10) 0.0176(11) 0.0020(9) -0.0038(11) -0.0069(9)
C1 0.0174(13) 0.0107(11) 0.0159(12) 0.0010(10) 0.0007(12) -0.0013(10)
C2 0.0239(14) 0.0105(11) 0.0169(13) 0.0003(10) 0.0049(13) 0.0004(11)
C3 0.0274(15) 0.0116(11) 0.0238(14) 0.0039(12) 0.0065(14) -0.0018(11)
C4 0.0262(16) 0.0194(13) 0.0213(14) 0.0060(12) 0.0068(14) 0.0017(12)
C5 0.0249(16) 0.0195(13) 0.0161(13) 0.0009(11) 0.0045(13) 0.0033(12)
C6 0.0204(14) 0.0118(12) 0.0157(14) -0.0005(10) 0.0015(11) 0.0015(11)
C7 0.040(2) 0.0310(16) 0.0199(14) -0.0096(14) 0.0043(15) -0.0006(15)
C8 0.0290(16) 0.0288(17) 0.0263(18) 0.0082(15) 0.0105(15) 0.0016(14)
C9 0.0230(17) 0.039(2) 0.0249(15) 0.0139(15) 0.0024(15) -0.0011(15)
C10 0.0293(19) 0.0311(19) 0.047(3) 0.0202(18) 0.0120(16) 0.0026(15)
C11 0.0213(15) 0.0139(13) 0.0180(18) -0.0044(10) -0.0001(12) 0.0035(11)
C12 0.0250(15) 0.0077(11) 0.0267(14) -0.0021(11) -0.0043(13) -0.0001(10)
C13 0.0244(15) 0.0118(12) 0.0335(16) 0.0015(12) -0.0092(14) 0.0010(11)
C14 0.0291(16) 0.0109(12) 0.0277(16) 0.0049(11) -0.0105(14) -0.0019(11)
C15 0.0305(15) 0.0221(15) 0.0176(16) 0.0043(15) -0.0038(16) -0.0101(12)

loop_
_atom_type_symbol
_atom_type_description
_atom_type_scat_dispersion_real
_atom_type_scat_dispersion_imag
_atom_type_scat_source
C C 0.0033 0.0016 'International Tables Vol C Tables 4.2.6.8 and 6.1.1.4'
H H 0.0000 0.0000 'International Tables Vol C Tables 4.2.6.8 and 6.1.1.4'
I I -0.4742 1.8119 'International Tables Vol C Tables 4.2.6.8 and 6.1.1.4'
Mn Mn 0.3368 0.7283 'International Tables Vol C Tables 4.2.6.8 and 6.1.1.4'
N N 0.0061 0.0033 'International Tables Vol C Tables 4.2.6.8 and 6.1.1.4'
O O 0.0106 0.0060 'International Tables Vol C Tables 4.2.6.8 and 6.1.1.4'

loop_
_geom_angle_atom_site_label_1
_geom_angle_atom_site_label_2
_geom_angle_atom_site_label_3
_geom_angle
_geom_angle_site_symmetry_1
_geom_angle_site_symmetry_3
_geom_angle_publ_flag
O1 Mn1 O1 174.83(14) . 2_545 ?
O1 Mn1 N1 89.11(9) 2_545 2_545 ?
O1 Mn1 N1 94.36(9) 2_545 . ?
O1 Mn1 N1 94.36(9) . 2_545 ?
O1 Mn1 N1 89.11(9) . . ?
O1 Mn1 N2 91.35(10) . . ?
O1 Mn1 N2 84.84(9) . 2_545 ?
O1 Mn1 N2 84.84(9) 2_545 . ?
O1 Mn1 N2 91.35(10) 2_545 2_545 ?
N1 Mn1 N1 95.79(15) 2_545 . ?
N1 Mn1 N2 172.11(11) . 2_545 ?
N1 Mn1 N2 89.73(10) . . ?
N1 Mn1 N2 172.11(11) 2_545 . ?
N1 Mn1 N2 89.73(10) 2_545 2_545 ?
N2 Mn1 N2 85.35(16) . 2_545 ?
C1 O1 Mn1 126.59(18) . . ?
C2 O2 C7 112.8(2) . . ?
C11 N1 Mn1 124.43(19) . . ?
C11 N1 C12 117.0(2) . . ?
C12 N1 Mn1 117.5(2) . . ?
Mn1 N2 H2 107(3) . . ?
C14 N2 Mn1 117.92(19) . . ?
C14 N2 H2 106(3) . . ?
C15 N2 Mn1 106.9(2) . . ?
C15 N2 C14 111.4(2) . . ?
C15 N2 H2 107(3) . . ?
O1 C1 C2 119.1(2) . . ?
O1 C1 C6 123.9(2) . . ?
C6 C1 C2 117.0(2) . . ?
O2 C2 C1 118.4(2) . . ?
C3 C2 O2 119.9(2) . . ?
C3 C2 C1 121.7(3) . . ?
C2 C3 H3 119.4 . . ?
C2 C3 C4 121.2(2) . . ?
C4 C3 H3 119.4 . . ?
C3 C4 C8 119.7(3) . . ?
C5 C4 C3 118.0(3) . . ?
C5 C4 C8 122.2(3) . . ?
C4 C5 H5 119.1 . . ?
C4 C5 C6 121.8(3) . . ?
C6 C5 H5 119.1 . . ?
C1 C6 C5 120.2(2) . . ?
C1 C6 C11 119.9(2) . . ?
C5 C6 C11 119.2(3) . . ?
O2 C7 H7A 109.5 . . ?
O2 C7 H7B 109.5 . . ?
O2 C7 H7C 109.5 . . ?
H7A C7 H7B 109.5 . . ?
H7A C7 H7C 109.5 . . ?
H7B C7 H7C 109.5 . . ?
C4 C8 H8A 109.4 . . ?
C4 C8 H8B 109.4 . . ?
H8A C8 H8B 108.0 . . ?
C9 C8 C4 111.4(3) . . ?
C9 C8 H8A 109.4 . . ?
C9 C8 H8B 109.4 . . ?
C8 C9 H9 117.9 . . ?
C10 C9 C8 124.1(4) . . ?
C10 C9 H9 117.9 . . ?
C9 C10 H10A 120.0 . . ?
C9 C10 H10B 120.0 . . ?
H10A C10 H10B 120.0 . . ?
N1 C11 C6 125.3(3) . . ?
N1 C11 H11 117.3 . . ?
C6 C11 H11 117.3 . . ?
N1 C12 H12A 109.9 . . ?
N1 C12 H12B 109.9 . . ?
N1 C12 C13 108.7(2) . . ?
H12A C12 H12B 108.3 . . ?
C13 C12 H12A 109.9 . . ?
C13 C12 H12B 109.9 . . ?
C12 C13 H13A 108.6 . . ?
C12 C13 H13B 108.6 . . ?
H13A C13 H13B 107.6 . . ?
C14 C13 C12 114.7(3) . . ?
C14 C13 H13A 108.6 . . ?
C14 C13 H13B 108.6 . . ?
N2 C14 C13 112.5(2) . . ?
N2 C14 H14A 109.1 . . ?
N2 C14 H14B 109.1 . . ?
C13 C14 H14A 109.1 . . ?
C13 C14 H14B 109.1 . . ?
H14A C14 H14B 107.8 . . ?
N2 C15 C15 107.96(18) . 2_545 ?
N2 C15 H15A 110.1 . . ?
N2 C15 H15B 110.1 . . ?
C15 C15 H15A 110.1 2_545 . ?
C15 C15 H15B 110.1 2_545 . ?
H15A C15 H15B 108.4 . . ?

loop_
_geom_bond_atom_site_label_1
_geom_bond_atom_site_label_2
_geom_bond_distance
_geom_bond_site_symmetry_2
_geom_bond_publ_flag
Mn1 O1 1.8790(19) . ?
Mn1 O1 1.8790(19) 2_545 ?
Mn1 N1 1.987(2) . ?
Mn1 N1 1.987(2) 2_545 ?
Mn1 N2 2.034(3) 2_545 ?
Mn1 N2 2.034(3) . ?
O1 C1 1.310(3) . ?
O2 C2 1.387(3) . ?
O2 C7 1.431(4) . ?
N1 C11 1.286(4) . ?
N1 C12 1.477(3) . ?
N2 C14 1.489(3) . ?
N2 C15 1.480(5) . ?
N2 H2 0.86(2) . ?
C1 C2 1.421(4) . ?
C1 C6 1.411(4) . ?
C2 C3 1.372(4) . ?
C3 H3 0.9500 . ?
C3 C4 1.410(4) . ?
C4 C5 1.376(4) . ?
C4 C8 1.523(4) . ?
C5 H5 0.9500 . ?
C5 C6 1.417(4) . ?
C6 C11 1.449(4) . ?
C7 H7A 0.9800 . ?
C7 H7B 0.9800 . ?
C7 H7C 0.9800 . ?
C8 H8A 0.9900 . ?
C8 H8B 0.9900 . ?
C8 C9 1.494(5) . ?
C9 H9 0.9500 . ?
C9 C10 1.327(6) . ?
C10 H10A 0.9500 . ?
C10 H10B 0.9500 . ?
C11 H11 0.9500 . ?
C12 H12A 0.9900 . ?
C12 H12B 0.9900 . ?
C12 C13 1.535(4) . ?
C13 H13A 0.9900 . ?
C13 H13B 0.9900 . ?
C13 C14 1.522(5) . ?
C14 H14A 0.9900 . ?
C14 H14B 0.9900 . ?
C15 C15 1.512(6) 2_545 ?
C15 H15A 0.9900 . ?
C15 H15B 0.9900 . ?

loop_
_geom_hbond_atom_site_label_D
_geom_hbond_atom_site_label_H
_geom_hbond_atom_site_label_A
_geom_hbond_distance_DH
_geom_hbond_distance_HA
_geom_hbond_distance_DA
_geom_hbond_angle_DHA
_geom_hbond_site_symmetry_A
_geom_hbond_publ_flag
C7 H7C O1 0.98 2.64 3.151(4) 113.0 . yes
C12 H12A O1 0.99 2.51 3.007(4) 110.6 2_545 yes
C13 H13B O2 0.99 2.49 3.432(3) 159.4 7_454 yes
N2 H2 I1 0.86(2) 2.71(3) 3.499(3) 153(4) . yes

loop_
_geom_torsion_atom_site_label_1
_geom_torsion_atom_site_label_2
_geom_torsion_atom_site_label_3
_geom_torsion_atom_site_label_4
_geom_torsion
_geom_torsion_site_symmetry_1
_geom_torsion_site_symmetry_2
_geom_torsion_site_symmetry_3
_geom_torsion_site_symmetry_4
_geom_torsion_publ_flag
Mn1 O1 C1 C2 -156.9(2) . . . . ?
Mn1 O1 C1 C6 24.1(4) . . . . ?
Mn1 N1 C11 C6 -5.1(5) . . . . ?
Mn1 N1 C12 C13 66.8(3) . . . . ?
Mn1 N2 C14 C13 -56.2(3) . . . . ?
Mn1 N2 C15 C15 41.1(3) . . . 2_545 ?
O1 C1 C2 O2 3.2(4) . . . . ?
O1 C1 C2 C3 -178.1(3) . . . . ?
O1 C1 C6 C5 177.6(3) . . . . ?
O1 C1 C6 C11 8.0(4) . . . . ?
O2 C2 C3 C4 178.5(3) . . . . ?
N1 Mn1 O1 C1 61.1(2) 2_545 . . . ?
N1 Mn1 O1 C1 -34.6(2) . . . . ?
N1 C12 C13 C14 -67.7(3) . . . . ?
N2 Mn1 O1 C1 150.5(2) 2_545 . . . ?
N2 Mn1 O1 C1 -124.3(2) . . . . ?
C1 C2 C3 C4 -0.2(5) . . . . ?
C1 C6 C11 N1 -17.1(5) . . . . ?
C2 C1 C6 C5 -1.4(4) . . . . ?
C2 C1 C6 C11 -171.1(3) . . . . ?
C2 C3 C4 C5 -0.3(5) . . . . ?
C2 C3 C4 C8 177.8(3) . . . . ?
C3 C4 C5 C6 -0.1(5) . . . . ?
C3 C4 C8 C9 64.7(4) . . . . ?
C4 C5 C6 C1 1.0(4) . . . . ?
C4 C5 C6 C11 170.7(3) . . . . ?
C4 C8 C9 C10 -111.4(4) . . . . ?
C5 C4 C8 C9 -117.2(4) . . . . ?
C5 C6 C11 N1 173.1(3) . . . . ?
C6 C1 C2 O2 -177.7(3) . . . . ?
C6 C1 C2 C3 1.0(4) . . . . ?
C7 O2 C2 C1 -82.1(3) . . . . ?
C7 O2 C2 C3 99.1(3) . . . . ?
C8 C4 C5 C6 -178.2(3) . . . . ?
C11 N1 C12 C13 -101.6(3) . . . . ?
C12 N1 C11 C6 162.5(3) . . . . ?
C12 C13 C14 N2 63.4(3) . . . . ?
C14 N2 C15 C15 171.3(3) . . . 2_545 ?
C15 N2 C14 C13 179.6(3) . . . . ?
